data_7041591
loop_
_publ_author_name
'Aulakh, Jaspreet K.'
'Lobana, Tarlok S.'
'Sood, Henna'
'Arora, Daljit S.'
'Garcia-Santos, Isabel'
'Hundal, Geeta'
'Kaur, Manpreet'
'Smolenski, Victoria A.'
'Jasinski, Jerry P.'

_publ_section_title
;
 Variable coordination and C-S bond cleavage activity of N-substituted
 imidazolidine-2-thiones towards copper: synthesis, spectroscopy,
 structures, ESI-mass and antimicrobial studies.
;
_journal_issue 4
_journal_name_full 'Dalton transactions (Cambridge, England : 2003)'
_journal_page_first 1324
_journal_page_last 1339
_journal_paper_doi 10.1039/c6dt04103e
_journal_volume 46
_journal_year 2017
_chemical_formula_moiety 'C8 H16 Br Cu N4 S2'
_chemical_formula_sum 'C8 H16 Br Cu N4 S2'
_chemical_formula_weight 375.82
_space_group_crystal_system monoclinic
_space_group_IT_number 15
_space_group_name_Hall '-C 2yc'
_space_group_name_H-M_alt 'C 1 2/c 1'
_symmetry_space_group_name_Hall '-C 2yc'
_symmetry_space_group_name_H-M 'C 1 2/c 1'
_atom_sites_solution_hydrogens geom
_atom_sites_solution_primary iterative
_audit_creation_date 2015-05-01
_audit_creation_method
;
Olex2 1.2
(compiled 2015.01.26 svn.r3150 for OlexSys, GUI svn.r4998)
;
_audit_update_record
;
2016-09-29 deposited with the CCDC.
2016-12-26 downloaded from the CCDC.
;
_cell_angle_alpha 90
_cell_angle_beta 107.330(7)
_cell_angle_gamma 90
_cell_formula_units_Z 4
_cell_length_a 13.2573(9)
_cell_length_b 7.4836(5)
_cell_length_c 14.3879(10)
_cell_measurement_reflns_used 1165
_cell_measurement_temperature 173(2)
_cell_measurement_theta_max 71.0150
_cell_measurement_theta_min 5.9600
_cell_volume 1362.66(17)
_computing_cell_refinement
;
CrysAlisPro, Agilent Technologies,
Version 1.171.37.31 (release 14-01-2014 CrysAlis171 .NET)
(compiled Jan 14 2014,18:38:05)
;
_computing_data_collection
;
CrysAlisPro, Agilent Technologies,
Version 1.171.37.31 (release 14-01-2014 CrysAlis171 .NET)
(compiled Jan 14 2014,18:38:05)
;
_computing_data_reduction
;
CrysAlisPro, Agilent Technologies,
Version 1.171.37.31 (release 14-01-2014 CrysAlis171 .NET)
(compiled Jan 14 2014,18:38:05)
;
_computing_molecular_graphics 'Olex2 (Dolomanov et al., 2009)'
_computing_publication_material 'Olex2 (Dolomanov et al., 2009)'
_computing_structure_refinement 'ShelXL (Sheldrick, 2008)'
_computing_structure_solution
;
Superflip (Palatinus & Chapuis, 2007;Palatinus & van der Lee, 2008;
Palatinus et al., 2012)
;
_diffrn_ambient_temperature 173(2)
_diffrn_detector 'CCD plate'
_diffrn_detector_area_resol_mean 16.0416
_diffrn_detector_type Eos
_diffrn_measured_fraction_theta_full 0.997
_diffrn_measured_fraction_theta_max 0.979
_diffrn_measurement_details
;
#__ type_ start__ end____ width___ exp.time_
  1 omega   -1.00   27.00   1.0000    1.0000
omega____ theta____ kappa____ phi______ frames
    -      -33.5000   57.0000    0.0000 28

#__ type_ start__ end____ width___ exp.time_
  2 omega  -61.00  -14.00   1.0000    1.0000
omega____ theta____ kappa____ phi______ frames
    -      -33.5000  -37.0000 -180.0000 47

#__ type_ start__ end____ width___ exp.time_
  3 omega   60.00  106.00   1.0000    1.0000
omega____ theta____ kappa____ phi______ frames
    -       35.2322  178.0000  -90.0000 46

#__ type_ start__ end____ width___ exp.time_
  4 omega   58.00  102.00   1.0000    1.0000
omega____ theta____ kappa____ phi______ frames
    -       35.2322  178.0000  -30.0000 44

#__ type_ start__ end____ width___ exp.time_
  5 omega   72.00   98.00   1.0000    1.0000
omega____ theta____ kappa____ phi______ frames
    -       35.2322  178.0000  120.0000 26

#__ type_ start__ end____ width___ exp.time_
  6 omega  102.00  154.00   1.0000    1.0000
omega____ theta____ kappa____ phi______ frames
    -      108.0000  111.0000  150.0000 52

#__ type_ start__ end____ width___ exp.time_
  7 omega  120.00  175.00   1.0000    1.0000
omega____ theta____ kappa____ phi______ frames
    -      108.0000   45.0000   30.0000 55

#__ type_ start__ end____ width___ exp.time_
  8 omega  134.00  170.00   1.0000    1.0000
omega____ theta____ kappa____ phi______ frames
    -      108.0000   15.0000  150.0000 36

#__ type_ start__ end____ width___ exp.time_
  9 omega   77.00  131.00   1.0000    1.0000
omega____ theta____ kappa____ phi______ frames
    -      108.0000   15.0000  150.0000 54

#__ type_ start__ end____ width___ exp.time_
 10 omega   56.00   97.00   1.0000    1.0000
omega____ theta____ kappa____ phi______ frames
    -      108.0000  -45.0000   60.0000 41

#__ type_ start__ end____ width___ exp.time_
 11 omega   43.00   74.00   1.0000    1.0000
omega____ theta____ kappa____ phi______ frames
    -      108.0000  -45.0000  120.0000 31

#__ type_ start__ end____ width___ exp.time_
 12 omega   40.00  103.00   1.0000    1.0000
omega____ theta____ kappa____ phi______ frames
    -      108.0000  -94.0000   60.0000 63

#__ type_ start__ end____ width___ exp.time_
 13 omega   38.00   84.00   1.0000    1.0000
omega____ theta____ kappa____ phi______ frames
    -      108.0000  -30.0000    0.0000 46

#__ type_ start__ end____ width___ exp.time_
 14 omega   58.00   90.00   1.0000    1.0000
omega____ theta____ kappa____ phi______ frames
    -      108.0000  -30.0000 -120.0000 32

#__ type_ start__ end____ width___ exp.time_
 15 omega   40.00   85.00   1.0000    1.0000
omega____ theta____ kappa____ phi______ frames
    -      108.0000  -30.0000 -150.0000 45

#__ type_ start__ end____ width___ exp.time_
 16 omega  -76.00  -17.00   1.0000    1.0000
omega____ theta____ kappa____ phi______ frames
    -      -33.5000  -37.0000   30.0000 59

#__ type_ start__ end____ width___ exp.time_
 17 omega -101.00  -66.00   1.0000    1.0000
omega____ theta____ kappa____ phi______ frames
    -      -33.5000  -37.0000 -180.0000 35
;
_diffrn_measurement_device 'four-circle diffractometer'
_diffrn_measurement_device_type 'Agilent, Eos, Gemini'
_diffrn_measurement_method '\w scans'
_diffrn_orient_matrix_UB_11 0.0867787000
_diffrn_orient_matrix_UB_12 0.0046985000
_diffrn_orient_matrix_UB_13 0.0988079000
_diffrn_orient_matrix_UB_21 -0.0514249000
_diffrn_orient_matrix_UB_22 0.1670596000
_diffrn_orient_matrix_UB_23 0.0290855000
_diffrn_orient_matrix_UB_31 -0.0680077000
_diffrn_orient_matrix_UB_32 -0.1203857000
_diffrn_orient_matrix_UB_33 0.0443937000
_diffrn_radiation_monochromator graphite
_diffrn_radiation_probe x-ray
_diffrn_radiation_type CuK\a
_diffrn_radiation_wavelength 1.54184
_diffrn_reflns_av_R_equivalents 0.0362
_diffrn_reflns_av_unetI/netI 0.0392
_diffrn_reflns_Laue_measured_fraction_full 0.997
_diffrn_reflns_Laue_measured_fraction_max 0.979
_diffrn_reflns_limit_h_max 14
_diffrn_reflns_limit_h_min -16
_diffrn_reflns_limit_k_max 6
_diffrn_reflns_limit_k_min -9
_diffrn_reflns_limit_l_max 17
_diffrn_reflns_limit_l_min -16
_diffrn_reflns_number 2188
_diffrn_reflns_point_group_measured_fraction_full 0.997
_diffrn_reflns_point_group_measured_fraction_max 0.979
_diffrn_reflns_theta_full 67.684
_diffrn_reflns_theta_max 71.173
_diffrn_reflns_theta_min 6.445
_diffrn_source 'Enhance (Cu) X-ray Source'
_exptl_absorpt_coefficient_mu 8.405
_exptl_absorpt_correction_T_max 1.00000
_exptl_absorpt_correction_T_min 0.10721
_exptl_absorpt_correction_type multi-scan
_exptl_absorpt_process_details
;
CrysAlisPro, Agilent Technologies,
Version 1.171.37.31 (release 14-01-2014 CrysAlis171 .NET)
(compiled Jan 14 2014,18:38:05)
Empirical absorption correction using spherical harmonics,
 implemented in SCALE3 ABSPACK scaling algorithm.
;
_exptl_crystal_colour colourless
_exptl_crystal_colour_primary colourless
_exptl_crystal_density_diffrn 1.832
_exptl_crystal_description irregular
_exptl_crystal_F_000 752
_exptl_crystal_size_max 0.46
_exptl_crystal_size_mid 0.32
_exptl_crystal_size_min 0.28
_refine_diff_density_max 1.921
_refine_diff_density_min -1.024
_refine_diff_density_rms 0.188
_refine_ls_extinction_coef 0.0012(2)
_refine_ls_extinction_expression Fc^*^=kFc[1+0.001xFc^2^\l^3^/sin(2\q)]^-1/4^
_refine_ls_extinction_method SHELXL
_refine_ls_goodness_of_fit_ref 1.069
_refine_ls_hydrogen_treatment constr
_refine_ls_matrix_type full
_refine_ls_number_parameters 76
_refine_ls_number_reflns 1292
_refine_ls_number_restraints 0
_refine_ls_restrained_S_all 1.069
_refine_ls_R_factor_all 0.0585
_refine_ls_R_factor_gt 0.0562
_refine_ls_shift/su_max 0.000
_refine_ls_shift/su_mean 0.000
_refine_ls_structure_factor_coef Fsqd
_refine_ls_weighting_details 'w=1/[\s^2^(Fo^2^)+(0.1083P)^2^+5.4176P] where P=(Fo^2^+2Fc^2^)/3'
_refine_ls_weighting_scheme calc
_refine_ls_wR_factor_gt 0.1554
_refine_ls_wR_factor_ref 0.1583
_reflns_Friedel_coverage 0.000
_reflns_number_gt 1211
_reflns_number_total 1292
_reflns_threshold_expression 'I > 2\s(I)'
_cod_data_source_file c6dt04103e2.cif
_cod_data_source_block jpl-149
_cod_depositor_comments 'Adding full bibliography for 7041581--7041593.cif.'
_cod_database_code 7041591
_shelxl_version_number 2014/6
_chemical_oxdiff_formula 'C22 H23 N2 S P Br Cu'
_chemical_oxdiff_usercomment 'Lobana's JPL-149'
_shelx_space_group_comment
;
The symmetry employed for this shelxl refinement is uniquely defined
by the following loop, which should always be used as a source of
symmetry information in preference to the above space-group names.
They are only intended as comments.
;
_reflns_odcompleteness_completeness 99.85
_reflns_odcompleteness_iscentric 1
_reflns_odcompleteness_theta 68.13
_olex2_refinement_description
;
1. Fixed Uiso
 At 1.2 times of:
  All C(H,H) groups, All N(H) groups
 At 1.5 times of:
  All C(H,H,H) groups
2.a Secondary CH2 refined with riding coordinates:
 C2(H2A,H2B), C3(H3A,H3B)
2.b Aromatic/amide H refined with riding coordinates:
 N1(H1)
2.c Idealised Me refined as rotating group:
 C4(H4A,H4B,H4C)
;
_olex2_exptl_crystal_mounting_method 'Nylon Loop'
_olex2_submission_original_sample_id JPL-149
_olex2_submission_special_instructions 'No special instructions were received'

loop_
_space_group_symop_operation_xyz
'x, y, z'
'-x, y, -z+1/2'
'x+1/2, y+1/2, z'
'-x+1/2, y+1/2, -z+1/2'
'-x, -y, -z'
'x, -y, z-1/2'
'-x+1/2, -y+1/2, -z'
'x+1/2, -y+1/2, z-1/2'

loop_
_atom_site_label
_atom_site_type_symbol
_atom_site_fract_x
_atom_site_fract_y
_atom_site_fract_z
_atom_site_U_iso_or_equiv
_atom_site_adp_type
_atom_site_occupancy
_atom_site_site_symmetry_order
_atom_site_calc_flag
_atom_site_refinement_flags_posn
_atom_site_refinement_flags_adp
_atom_site_refinement_flags_occupancy
Br1 Br 0.5000 0.43957(10) 0.2500 0.0293(4) Uani 1 2 d S T P
Cu1 Cu 0.5000 0.11721(14) 0.2500 0.0196(4) Uani 1 2 d S T P
S1 S 0.58345(9) -0.03881(15) 0.38249(8) 0.0204(4) Uani 1 1 d . . .
N1 N 0.5977(4) 0.2792(6) 0.4754(4) 0.0268(10) Uani 1 1 d . . .
H1 H 0.5679 0.3378 0.4211 0.032 Uiso 1 1 calc R . .
N2 N 0.6657(3) 0.0542(6) 0.5703(3) 0.0209(9) Uani 1 1 d . . .
C1 C 0.6165(3) 0.1041(6) 0.4793(3) 0.0165(9) Uani 1 1 d . . .
C2 C 0.6821(4) 0.2063(7) 0.6366(4) 0.0249(11) Uani 1 1 d . . .
H2A H 0.7583 0.2274 0.6683 0.030 Uiso 1 1 calc R . .
H2B H 0.6468 0.1868 0.6875 0.030 Uiso 1 1 calc R . .
C3 C 0.6322(4) 0.3627(7) 0.5710(4) 0.0275(11) Uani 1 1 d . . .
H3A H 0.5717 0.4130 0.5893 0.033 Uiso 1 1 calc R . .
H3B H 0.6845 0.4584 0.5735 0.033 Uiso 1 1 calc R . .
C4 C 0.6967(5) -0.1232(8) 0.6047(4) 0.0331(13) Uani 1 1 d . . .
H4A H 0.6578 -0.1596 0.6498 0.050 Uiso 1 1 calc GR . .
H4B H 0.7727 -0.1254 0.6385 0.050 Uiso 1 1 calc GR . .
H4C H 0.6808 -0.2058 0.5494 0.050 Uiso 1 1 calc GR . .

loop_
_atom_site_aniso_label
_atom_site_aniso_U_11
_atom_site_aniso_U_22
_atom_site_aniso_U_33
_atom_site_aniso_U_23
_atom_site_aniso_U_13
_atom_site_aniso_U_12
Br1 0.0352(5) 0.0306(5) 0.0214(5) 0.000 0.0072(3) 0.000
Cu1 0.0141(5) 0.0299(7) 0.0139(6) 0.000 0.0027(4) 0.000
S1 0.0220(6) 0.0193(6) 0.0157(7) -0.0033(4) -0.0007(5) 0.0032(4)
N1 0.037(3) 0.020(2) 0.021(2) -0.0036(16) 0.006(2) 0.0019(17)
N2 0.0214(19) 0.027(2) 0.0108(19) -0.0005(15) 0.0000(15) 0.0067(15)
C1 0.0115(18) 0.021(2) 0.018(2) -0.0014(17) 0.0062(17) 0.0022(16)
C2 0.020(2) 0.035(3) 0.018(3) -0.007(2) 0.003(2) -0.0058(19)
C3 0.029(3) 0.031(3) 0.021(3) -0.011(2) 0.004(2) 0.005(2)
C4 0.036(3) 0.035(3) 0.024(3) 0.008(2) 0.003(2) 0.010(2)

loop_
_atom_type_symbol
_atom_type_description
_atom_type_scat_dispersion_real
_atom_type_scat_dispersion_imag
_atom_type_scat_source
C C 0.0181 0.0091 'International Tables Vol C Tables 4.2.6.8 and 6.1.1.4'
H H 0.0000 0.0000 'International Tables Vol C Tables 4.2.6.8 and 6.1.1.4'
Br Br -0.6763 1.2805 'International Tables Vol C Tables 4.2.6.8 and 6.1.1.4'
Cu Cu -1.9646 0.5888 'International Tables Vol C Tables 4.2.6.8 and 6.1.1.4'
N N 0.0311 0.0180 'International Tables Vol C Tables 4.2.6.8 and 6.1.1.4'
S S 0.3331 0.5567 'International Tables Vol C Tables 4.2.6.8 and 6.1.1.4'

loop_
_geom_angle_atom_site_label_1
_geom_angle_atom_site_label_2
_geom_angle_atom_site_label_3
_geom_angle
_geom_angle_site_symmetry_1
_geom_angle_site_symmetry_3
S1 Cu1 Br1 121.60(4) 2_655 .
S1 Cu1 Br1 121.60(4) . .
S1 Cu1 S1 116.80(7) . 2_655
C1 S1 Cu1 108.12(17) . .
C1 N1 H1 123.8 . .
C1 N1 C3 112.4(4) . .
C3 N1 H1 123.8 . .
C1 N2 C2 111.0(4) . .
C1 N2 C4 127.3(4) . .
C4 N2 C2 121.7(4) . .
N1 C1 S1 125.7(4) . .
N2 C1 S1 123.9(4) . .
N2 C1 N1 110.4(4) . .
N2 C2 H2A 111.0 . .
N2 C2 H2B 111.0 . .
N2 C2 C3 104.0(4) . .
H2A C2 H2B 109.0 . .
C3 C2 H2A 111.0 . .
C3 C2 H2B 111.0 . .
N1 C3 C2 102.2(4) . .
N1 C3 H3A 111.3 . .
N1 C3 H3B 111.3 . .
C2 C3 H3A 111.3 . .
C2 C3 H3B 111.3 . .
H3A C3 H3B 109.2 . .
N2 C4 H4A 109.5 . .
N2 C4 H4B 109.5 . .
N2 C4 H4C 109.5 . .
H4A C4 H4B 109.5 . .
H4A C4 H4C 109.5 . .
H4B C4 H4C 109.5 . .

loop_
_geom_bond_atom_site_label_1
_geom_bond_atom_site_label_2
_geom_bond_distance
_geom_bond_site_symmetry_2
Br1 Cu1 2.4124(13) .
Cu1 S1 2.2282(13) .
Cu1 S1 2.2282(13) 2_655
S1 C1 1.707(5) .
N1 H1 0.8800 .
N1 C1 1.331(6) .
N1 C3 1.455(7) .
N2 C1 1.331(6) .
N2 C2 1.460(6) .
N2 C4 1.433(7) .
C2 H2A 0.9900 .
C2 H2B 0.9900 .
C2 C3 1.524(8) .
C3 H3A 0.9900 .
C3 H3B 0.9900 .
C4 H4A 0.9800 .
C4 H4B 0.9800 .
C4 H4C 0.9800 .

loop_
_geom_hbond_atom_site_label_D
_geom_hbond_atom_site_label_H
_geom_hbond_atom_site_label_A
_geom_hbond_distance_DH
_geom_hbond_distance_HA
_geom_hbond_distance_DA
_geom_hbond_angle_DHA
N1 H1 Br1 0.88 2.48 3.337(5) 165.8

loop_
_geom_torsion_atom_site_label_1
_geom_torsion_atom_site_label_2
_geom_torsion_atom_site_label_3
_geom_torsion_atom_site_label_4
_geom_torsion
Cu1 S1 C1 N1 -1.5(5)
Cu1 S1 C1 N2 178.8(4)
N2 C2 C3 N1 -2.1(5)
C1 N1 C3 C2 2.7(6)
C1 N2 C2 C3 0.9(5)
C2 N2 C1 S1 -179.5(3)
C2 N2 C1 N1 0.8(6)
C3 N1 C1 S1 178.0(4)
C3 N1 C1 N2 -2.3(6)
C4 N2 C1 S1 -2.2(7)
C4 N2 C1 N1 178.1(5)
C4 N2 C2 C3 -176.6(5)
